data_4060634
loop_
_publ_author_name
'Hou, Junxian'
'Sun, Wen-Hua'
'Zhang, Shu'
'Ma, Hongwei'
'Deng, Yuan'
'Lu, Xiaoming'

_publ_section_title
;
 Synthesis and Characterization of Tridentate Nickel Complexes Bearing
 P&#x2227;N&#x2227;N and P&#x2227;N&#x2227;P Ligands and Their Catalytic
 Property in Ethylene Oligomerization
;
_journal_coden_ASTM ORGND7
_journal_issue 1
_journal_name_full Organometallics
_journal_page_first 236
_journal_page_last 244
_journal_paper_doi 10.1021/om0507979
_journal_volume 25
_journal_year 2006
_chemical_formula_sum 'C39.5 H35 Br2 Cl N Ni O0.5 P2'
_chemical_formula_weight 847.61
_space_group_IT_number 14
_symmetry_cell_setting monoclinic
_symmetry_space_group_name_Hall '-P 2yn'
_symmetry_space_group_name_H-M 'P 1 21/n 1'
_cell_angle_alpha 90.00
_cell_angle_beta 94.501(3)
_cell_angle_gamma 90.00
_cell_formula_units_Z 4
_cell_length_a 11.4617(17)
_cell_length_b 28.609(4)
_cell_length_c 12.1638(18)
_cell_measurement_temperature 294(2)
_cell_volume 3976.3(10)
_diffrn_ambient_temperature 294(2)
_exptl_crystal_density_diffrn 1.416
_cod_depositor_comments
;
The following automatic conversions were performed:
'_symmetry_cell_setting' value 'Monoclinic' changed to 'monoclinic'
according to '/home/saulius/struct/CIF-dictionaries/cif_core.dic'
dictionary named 'cif_core.dic' version 2.4.1 from 2010-06-29.

Automatic conversion script
Id: cif_fix_enum 1527 2010-12-29 10:47:43Z saulius 

 Updated bibliographic information.

 Antanas Vaitkus,
 2019-10-02
;
_cod_original_sg_symbol_H-M 'P 21/n'
_cod_original_formula_sum 'C39.50 H35 Br2 Cl N Ni O0.50 P2'
_cod_database_code 4060634

loop_
_symmetry_equiv_pos_as_xyz
'x, y, z'
'-x+1/2, y+1/2, -z+1/2'
'-x, -y, -z'
'x-1/2, -y-1/2, z-1/2'

loop_
_atom_site_label
_atom_site_type_symbol
_atom_site_fract_x
_atom_site_fract_y
_atom_site_fract_z
_atom_site_U_iso_or_equiv
_atom_site_adp_type
_atom_site_occupancy
_atom_site_symmetry_multiplicity
_atom_site_calc_flag
_atom_site_refinement_flags
_atom_site_disorder_assembly
_atom_site_disorder_group
Ni1 Ni 0.56607(7) 0.36834(3) 1.00126(7) 0.0320(2) Uani 1 1 d . . .
Br1 Br 0.52069(7) 0.29185(3) 1.04556(6) 0.0487(2) Uani 1 1 d . . .
Br2 Br 0.37391(6) 0.40584(3) 1.09520(6) 0.0454(2) Uani 1 1 d . . .
P1 P 0.68786(15) 0.37468(6) 1.14926(14) 0.0345(4) Uani 1 1 d . . .
P2 P 0.52939(15) 0.34640(7) 0.83268(14) 0.0351(4) Uani 1 1 d . . .
N1 N 0.6111(5) 0.4294(2) 0.9459(5) 0.0372(13) Uani 1 1 d . . .
C1 C 0.8372(6) 0.3646(3) 1.1119(6) 0.0400(17) Uani 1 1 d . . .
C2 C 0.8560(7) 0.3290(3) 1.0388(7) 0.054(2) Uani 1 1 d . . .
H2 H 0.7936 0.3109 1.0097 0.065 Uiso 1 1 calc R . .
C3 C 0.9671(8) 0.3203(4) 1.0090(8) 0.071(3) Uani 1 1 d . . .
H3 H 0.9796 0.2963 0.9598 0.085 Uiso 1 1 calc R . .
C4 C 1.0595(8) 0.3468(4) 1.0512(9) 0.077(3) Uani 1 1 d . . .
H4 H 1.1343 0.3407 1.0304 0.093 Uiso 1 1 calc R . .
C5 C 1.0428(8) 0.3811(4) 1.1215(9) 0.082(3) Uani 1 1 d . . .
H5 H 1.1060 0.3989 1.1498 0.098 Uiso 1 1 calc R . .
C6 C 0.9319(7) 0.3906(4) 1.1529(8) 0.068(3) Uani 1 1 d . . .
H6 H 0.9211 0.4148 1.2022 0.081 Uiso 1 1 calc R . .
C7 C 0.6730(6) 0.3396(2) 1.2718(5) 0.0365(16) Uani 1 1 d . . .
C8 C 0.7640(7) 0.3129(3) 1.3192(6) 0.054(2) Uani 1 1 d . . .
H8 H 0.8355 0.3122 1.2880 0.064 Uiso 1 1 calc R . .
C9 C 0.7482(9) 0.2871(3) 1.4132(7) 0.065(2) Uani 1 1 d . . .
H9 H 0.8093 0.2692 1.4455 0.079 Uiso 1 1 calc R . .
C10 C 0.6423(9) 0.2879(3) 1.4588(7) 0.064(2) Uani 1 1 d . . .
H10 H 0.6323 0.2713 1.5231 0.076 Uiso 1 1 calc R . .
C11 C 0.5511(8) 0.3134(3) 1.4089(6) 0.060(2) Uani 1 1 d . . .
H11 H 0.4784 0.3131 1.4379 0.072 Uiso 1 1 calc R . .
C12 C 0.5673(7) 0.3393(3) 1.3164(6) 0.051(2) Uani 1 1 d . . .
H12 H 0.5057 0.3568 1.2836 0.061 Uiso 1 1 calc R . .
C13 C 0.6880(6) 0.4343(2) 1.1964(5) 0.0376(16) Uani 1 1 d . . .
C14 C 0.7157(7) 0.4466(3) 1.3064(6) 0.051(2) Uani 1 1 d . . .
H14 H 0.7318 0.4230 1.3580 0.061 Uiso 1 1 calc R . .
C15 C 0.7200(8) 0.4919(3) 1.3406(7) 0.061(2) Uani 1 1 d . . .
H15 H 0.7375 0.4988 1.4148 0.073 Uiso 1 1 calc R . .
C16 C 0.6989(8) 0.5277(3) 1.2661(7) 0.061(2) Uani 1 1 d . . .
H16 H 0.7021 0.5587 1.2897 0.073 Uiso 1 1 calc R . .
C17 C 0.6728(7) 0.5173(3) 1.1566(7) 0.054(2) Uani 1 1 d . . .
H17 H 0.6598 0.5415 1.1059 0.065 Uiso 1 1 calc R . .
C18 C 0.6655(6) 0.4704(3) 1.1202(6) 0.0411(17) Uani 1 1 d . . .
C19 C 0.6382(6) 0.4657(3) 1.0030(6) 0.0455(18) Uani 1 1 d . . .
H19 H 0.6408 0.4933 0.9631 0.055 Uiso 1 1 calc R . .
C20 C 0.5984(6) 0.4369(3) 0.8241(6) 0.0427(17) Uani 1 1 d . . .
C21 C 0.6227(8) 0.4782(3) 0.7719(7) 0.067(3) Uani 1 1 d . . .
H21 H 0.6489 0.5038 0.8139 0.080 Uiso 1 1 calc R . .
C22 C 0.6087(9) 0.4820(3) 0.6591(7) 0.076(3) Uani 1 1 d . . .
H22 H 0.6247 0.5103 0.6257 0.091 Uiso 1 1 calc R . .
C23 C 0.5716(9) 0.4447(3) 0.5954(7) 0.070(3) Uani 1 1 d . . .
H23 H 0.5620 0.4475 0.5191 0.084 Uiso 1 1 calc R . .
C24 C 0.5486(8) 0.4030(3) 0.6458(6) 0.056(2) Uani 1 1 d . . .
H24 H 0.5248 0.3772 0.6033 0.067 Uiso 1 1 calc R . .
C25 C 0.5608(6) 0.3994(3) 0.7588(6) 0.0412(17) Uani 1 1 d . . .
C26 C 0.3872(6) 0.3287(2) 0.7755(6) 0.0387(16) Uani 1 1 d . . .
C27 C 0.2911(6) 0.3443(3) 0.8238(6) 0.0493(19) Uani 1 1 d . . .
H27 H 0.3000 0.3618 0.8884 0.059 Uiso 1 1 calc R . .
C28 C 0.1789(7) 0.3340(3) 0.7758(7) 0.063(2) Uani 1 1 d . . .
H28 H 0.1133 0.3443 0.8093 0.075 Uiso 1 1 calc R . .
C29 C 0.1649(8) 0.3088(4) 0.6800(8) 0.070(3) Uani 1 1 d . . .
H29 H 0.0901 0.3023 0.6487 0.084 Uiso 1 1 calc R . .
C30 C 0.2598(8) 0.2933(3) 0.6303(7) 0.065(2) Uani 1 1 d . . .
H30 H 0.2497 0.2764 0.5650 0.078 Uiso 1 1 calc R . .
C31 C 0.3703(7) 0.3026(3) 0.6767(6) 0.052(2) Uani 1 1 d . . .
H31 H 0.4349 0.2917 0.6428 0.063 Uiso 1 1 calc R . .
C32 C 0.6324(7) 0.3024(3) 0.7889(6) 0.048(2) Uani 1 1 d . . .
C33 C 0.6070(8) 0.2553(3) 0.7962(7) 0.061(2) Uani 1 1 d . . .
H33 H 0.5348 0.2456 0.8177 0.073 Uiso 1 1 calc R . .
C34 C 0.6901(12) 0.2227(4) 0.7712(9) 0.096(4) Uani 1 1 d . . .
H34 H 0.6745 0.1910 0.7788 0.115 Uiso 1 1 calc R . .
C35 C 0.7933(12) 0.2363(6) 0.7361(10) 0.107(5) Uani 1 1 d . . .
H35 H 0.8468 0.2141 0.7157 0.128 Uiso 1 1 calc R . .
C36 C 0.8188(9) 0.2822(6) 0.7307(9) 0.095(4) Uani 1 1 d . . .
H36 H 0.8922 0.2911 0.7107 0.114 Uiso 1 1 calc R . .
C37 C 0.7380(7) 0.3167(4) 0.7544(7) 0.069(3) Uani 1 1 d . . .
H37 H 0.7552 0.3483 0.7471 0.083 Uiso 1 1 calc R . .
C38 C 0.961(4) 0.4889(14) 0.938(2) 0.237 Uiso 0.50 1 d PD . 1
H38A H 0.9430 0.4812 1.0120 0.356 Uiso 0.50 1 d PR . 1
H38B H 1.0384 0.5015 0.9398 0.356 Uiso 0.50 1 d PR . 1
H38C H 0.9055 0.5116 0.9079 0.356 Uiso 0.50 1 d PR . 1
C39 C 0.949(4) 0.4463(11) 0.862(2) 0.262 Uiso 0.50 1 d PD A 1
H39A H 0.8715 0.4334 0.8625 0.314 Uiso 0.50 1 d PR A 1
H39B H 1.0029 0.4235 0.8940 0.314 Uiso 0.50 1 d PR A 1
C41 C 0.981(4) 0.4270(18) 0.558(3) 0.288 Uiso 0.50 1 d PD A 1
H41A H 0.9448 0.4044 0.5084 0.432 Uiso 0.50 1 d PR A 1
H41B H 0.9657 0.4579 0.5301 0.432 Uiso 0.50 1 d PR A 1
H41C H 1.0644 0.4218 0.5654 0.432 Uiso 0.50 1 d PR A 1
C40 C 0.921(3) 0.4246(14) 0.666(3) 0.219 Uiso 0.50 1 d PD A 1
H40A H 0.9358 0.3934 0.6925 0.262 Uiso 0.50 1 d PR A 1
H40B H 0.8382 0.4291 0.6576 0.262 Uiso 0.50 1 d PR A 1
O1 O 0.968(3) 0.4567(9) 0.749(2) 0.233 Uiso 0.50 1 d PD A 1
Cl1 Cl 1.227(2) 0.4020(12) 0.419(3) 0.221 Uiso 0.241(7) 1 d PD B 2
Cl2 Cl 0.998(2) 0.3827(11) 0.469(3) 0.241 Uiso 0.241(7) 1 d PD B 2
C42 C 1.109(5) 0.423(2) 0.482(9) 0.239 Uiso 0.241(7) 1 d PD B 2
H42A H 1.1308 0.4286 0.5597 0.287 Uiso 0.241(7) 1 calc PR B 2
H42B H 1.0823 0.4522 0.4487 0.287 Uiso 0.241(7) 1 calc PR B 2
Cl1' Cl 1.290(2) 0.3986(10) 0.453(2) 0.211 Uiso 0.259(7) 1 d PD B 3
C42' C 1.140(2) 0.3940(13) 0.452(8) 0.207 Uiso 0.259(7) 1 d PD B 3
H42C H 1.1119 0.3707 0.3988 0.249 Uiso 0.259(7) 1 calc PR B 3
H42D H 1.1189 0.3844 0.5244 0.249 Uiso 0.259(7) 1 calc PR B 3
Cl2' Cl 1.0795(19) 0.4472(9) 0.419(2) 0.219 Uiso 0.259(7) 1 d PD B 3

loop_
_atom_site_aniso_label
_atom_site_aniso_U_11
_atom_site_aniso_U_22
_atom_site_aniso_U_33
_atom_site_aniso_U_23
_atom_site_aniso_U_13
_atom_site_aniso_U_12
Ni1 0.0350(5) 0.0329(5) 0.0282(4) 0.0028(4) 0.0033(4) -0.0048(4)
Br1 0.0627(5) 0.0386(4) 0.0449(4) 0.0047(3) 0.0058(4) -0.0100(4)
Br2 0.0423(4) 0.0456(5) 0.0488(5) -0.0003(4) 0.0080(3) 0.0001(3)
P1 0.0353(10) 0.0398(10) 0.0285(9) 0.0014(8) 0.0020(7) -0.0025(8)
P2 0.0347(10) 0.0407(10) 0.0301(9) -0.0012(8) 0.0051(7) -0.0015(8)
N1 0.033(3) 0.042(3) 0.037(3) 0.005(3) 0.006(3) 0.001(3)
C1 0.029(4) 0.054(5) 0.037(4) 0.006(4) 0.001(3) -0.003(3)
C2 0.045(5) 0.062(5) 0.056(5) 0.000(4) 0.008(4) 0.007(4)
C3 0.063(6) 0.088(7) 0.064(6) 0.001(5) 0.016(5) 0.020(6)
C4 0.038(5) 0.114(9) 0.080(7) 0.002(7) 0.009(5) 0.014(6)
C5 0.044(5) 0.105(8) 0.098(8) -0.011(7) 0.008(5) -0.023(5)
C6 0.045(5) 0.089(7) 0.069(6) -0.013(5) 0.002(4) -0.012(5)
C7 0.040(4) 0.042(4) 0.026(3) -0.003(3) 0.000(3) -0.003(3)
C8 0.058(5) 0.060(5) 0.043(5) 0.009(4) 0.007(4) 0.008(4)
C9 0.075(6) 0.065(6) 0.055(5) 0.020(5) -0.004(5) 0.013(5)
C10 0.093(7) 0.059(6) 0.037(5) 0.020(4) -0.005(5) -0.012(5)
C11 0.063(6) 0.077(6) 0.041(5) 0.009(4) 0.011(4) -0.013(5)
C12 0.054(5) 0.065(5) 0.032(4) 0.012(4) -0.001(4) -0.002(4)
C13 0.042(4) 0.038(4) 0.033(4) -0.004(3) 0.002(3) -0.002(3)
C14 0.069(5) 0.049(5) 0.034(4) -0.004(4) -0.003(4) -0.001(4)
C15 0.089(7) 0.057(6) 0.035(4) -0.009(4) -0.008(4) -0.006(5)
C16 0.082(6) 0.051(5) 0.050(5) -0.012(4) 0.000(4) -0.007(5)
C17 0.063(5) 0.049(5) 0.052(5) 0.001(4) 0.003(4) 0.002(4)
C18 0.041(4) 0.050(5) 0.033(4) 0.005(3) 0.004(3) -0.003(3)
C19 0.050(5) 0.046(5) 0.040(4) -0.002(4) 0.008(3) -0.007(4)
C20 0.048(4) 0.045(4) 0.035(4) 0.005(3) 0.007(3) -0.004(4)
C21 0.096(7) 0.058(6) 0.046(5) -0.006(4) 0.007(5) -0.022(5)
C22 0.115(8) 0.058(6) 0.056(6) 0.011(5) 0.019(5) -0.019(6)
C23 0.106(8) 0.067(6) 0.038(5) 0.012(5) 0.008(5) -0.006(6)
C24 0.078(6) 0.053(5) 0.035(4) -0.002(4) 0.006(4) -0.018(4)
C25 0.036(4) 0.055(5) 0.033(4) -0.003(3) 0.006(3) -0.007(3)
C26 0.040(4) 0.043(4) 0.033(4) 0.000(3) 0.003(3) -0.003(3)
C27 0.043(4) 0.058(5) 0.047(5) -0.014(4) 0.002(4) 0.001(4)
C28 0.037(5) 0.087(7) 0.064(6) -0.017(5) 0.009(4) 0.001(4)
C29 0.042(5) 0.091(7) 0.076(7) -0.019(6) -0.010(5) -0.012(5)
C30 0.060(6) 0.079(6) 0.055(5) -0.027(5) -0.004(4) -0.007(5)
C31 0.045(5) 0.066(6) 0.046(5) -0.009(4) 0.007(4) -0.003(4)
C32 0.049(5) 0.064(6) 0.032(4) -0.012(4) 0.002(3) 0.010(4)
C33 0.071(6) 0.054(6) 0.057(5) -0.011(4) 0.009(4) 0.012(5)
C34 0.129(11) 0.086(8) 0.073(7) -0.008(6) 0.007(7) 0.059(8)
C35 0.097(10) 0.154(13) 0.071(7) -0.003(9) 0.013(7) 0.085(10)
C36 0.054(6) 0.158(13) 0.075(7) -0.011(8) 0.015(5) 0.037(8)
C37 0.044(5) 0.106(8) 0.058(5) -0.008(5) 0.008(4) 0.009(5)

loop_
_geom_bond_atom_site_label_1
_geom_bond_atom_site_label_2
_geom_bond_distance
_geom_bond_site_symmetry_2
_geom_bond_publ_flag
Ni1 N1 1.956(6) . ?
Ni1 P2 2.154(2) . ?
Ni1 P1 2.1972(19) . ?
Ni1 Br1 2.3222(11) . ?
Ni1 Br2 2.7754(11) . ?
P1 C13 1.800(7) . ?
P1 C7 1.816(7) . ?
P1 C1 1.828(7) . ?
P2 C26 1.794(7) . ?
P2 C25 1.814(8) . ?
P2 C32 1.833(8) . ?
N1 C19 1.275(9) . ?
N1 C20 1.492(9) . ?
C1 C6 1.377(11) . ?
C1 C2 1.380(11) . ?
C2 C3 1.373(11) . ?
C2 H2 0.9300 . ?
C3 C4 1.370(14) . ?
C3 H3 0.9300 . ?
C4 C5 1.325(14) . ?
C4 H4 0.9300 . ?
C5 C6 1.383(13) . ?
C5 H5 0.9300 . ?
C6 H6 0.9300 . ?
C7 C12 1.366(10) . ?
C7 C8 1.382(10) . ?
C8 C9 1.384(11) . ?
C8 H8 0.9300 . ?
C9 C10 1.373(13) . ?
C9 H9 0.9300 . ?
C10 C11 1.375(12) . ?
C10 H10 0.9300 . ?
C11 C12 1.373(10) . ?
C11 H11 0.9300 . ?
C12 H12 0.9300 . ?
C13 C14 1.396(9) . ?
C13 C18 1.397(10) . ?
C14 C15 1.363(11) . ?
C14 H14 0.9300 . ?
C15 C16 1.376(11) . ?
C15 H15 0.9300 . ?
C16 C17 1.375(11) . ?
C16 H16 0.9300 . ?
C17 C18 1.415(11) . ?
C17 H17 0.9300 . ?
C18 C19 1.441(10) . ?
C19 H19 0.9300 . ?
C20 C21 1.380(11) . ?
C20 C25 1.382(10) . ?
C21 C22 1.374(11) . ?
C21 H21 0.9300 . ?
C22 C23 1.366(12) . ?
C22 H22 0.9300 . ?
C23 C24 1.377(11) . ?
C23 H23 0.9300 . ?
C24 C25 1.374(10) . ?
C24 H24 0.9300 . ?
C26 C27 1.364(10) . ?
C26 C31 1.414(10) . ?
C27 C28 1.403(11) . ?
C27 H27 0.9300 . ?
C28 C29 1.368(12) . ?
C28 H28 0.9300 . ?
C29 C30 1.359(12) . ?
C29 H29 0.9300 . ?
C30 C31 1.372(11) . ?
C30 H30 0.9300 . ?
C31 H31 0.9300 . ?
C32 C37 1.374(12) . ?
C32 C33 1.385(12) . ?
C33 C34 1.383(12) . ?
C33 H33 0.9300 . ?
C34 C35 1.346(18) . ?
C34 H34 0.9300 . ?
C35 C36 1.347(18) . ?
C35 H35 0.9300 . ?
C36 C37 1.401(14) . ?
C36 H36 0.9300 . ?
C37 H37 0.9300 . ?
C38 C39 1.531(10) . ?
C38 C38 1.80(6) 3_767 ?
C38 H38A 0.9600 . ?
C38 H38B 0.9601 . ?
C38 H38C 0.9600 . ?
C39 O1 1.438(10) . ?
C39 H39A 0.9599 . ?
C39 H39B 0.9601 . ?
C41 C40 1.529(10) . ?
C41 H41A 0.9600 . ?
C41 H41B 0.9602 . ?
C41 H41C 0.9600 . ?
C40 O1 1.439(10) . ?
C40 H40A 0.9600 . ?
C40 H40B 0.9600 . ?
Cl1 C42 1.718(10) . ?
Cl2 C42 1.713(10) . ?
Cl2 H41A 1.0119 . ?
Cl2 H41C 1.7508 . ?
C42 H41C 1.1657 . ?
C42 H42A 0.9700 . ?
C42 H42B 0.9700 . ?
Cl1' C42' 1.721(10) . ?
C42' Cl2' 1.711(10) . ?
C42' H42C 0.9700 . ?
C42' H42D 0.9700 . ?
